data_7104498
loop_
_publ_author_name
'Mitsui, Kazuhiko'
'Hyatt, Sarah A'
'Turner, Daniel A'
'Hadad, Christopher M'
'Parquette, Jon R'

_publ_section_title
;
 Direct aldol reactions catalyzed by intramolecularly folded
 prolinamide dendrons: dendrimer effects on stereoselectivity.
;
_journal_issue 22
_journal_name_full 'Chemical communications (Cambridge, England)'
_journal_page_first 3261
_journal_page_last 3263
_journal_paper_doi 10.1039/b902960e
_journal_volume 34
_journal_year 2009
_chemical_absolute_configuration syn
_chemical_compound_source 'synthesis as described'
_chemical_formula_moiety 'C43 H43 N7 O4'
_chemical_formula_sum 'C43 H43 N7 O4'
_chemical_formula_weight 721.84
_chemical_name_common 'Parquette 1673'
_space_group_IT_number 4
_space_group_name_Hall 'P 2yb'
_space_group_name_H-M_alt 'P 1 21 1'
_symmetry_cell_setting monoclinic
_symmetry_Int_Tables_number 4
_symmetry_space_group_name_Hall 'P 2yb'
_symmetry_space_group_name_H-M 'P 1 21 1'
_atom_sites_solution_hydrogens geom
_atom_sites_solution_primary direct
_atom_sites_solution_secondary difmap
_audit_conform_dict_location ftp://ftp.iucr.org/pub/cif_core.dic
_audit_conform_dict_name cif_core.dic
_audit_conform_dict_version 2.4
_audit_creation_date 2009-04-02T18:01:26-00:00
_audit_creation_method 'WinGX routine CIF_UPDATE'
_cell_angle_alpha 90
_cell_angle_beta 108.797(1)
_cell_angle_gamma 90
_cell_formula_units_Z 2
_cell_length_a 9.7376(1)
_cell_length_b 18.8927(2)
_cell_length_c 10.8852(1)
_cell_measurement_reflns_used 3454
_cell_measurement_temperature 150(2)
_cell_measurement_theta_max 25.028
_cell_measurement_theta_min 2.037
_cell_measurement_wavelength 0.71073
_cell_volume 1895.74(3)
_computing_cell_refinement 'HKL Scalepack (Otwinowski & Minor 1997)'
_computing_data_collection 'Collect (Nonius BV, 1997-2000)'
_computing_data_reduction 'HKL Denzo and Scalepack (Otwinowski & Minor 1997)'
_computing_molecular_graphics 'Ortep-3 for Windows (Farrugia, 1997)'
_computing_publication_material 'WinGX publication routines (Farrugia, 1999)'
_computing_structure_refinement 'SHELXL-97 (Sheldrick, 1997)'
_computing_structure_solution 'SHELXL-97 (Sheldrick, 1997)'
_diffrn_ambient_temperature 150(2)
_diffrn_detector 'CCD plate'
_diffrn_detector_area_resol_mean 9
_diffrn_measured_fraction_theta_full 0.999
_diffrn_measured_fraction_theta_max 0.999
_diffrn_measurement_device '95mm CCD camera on \k-goniostat'
_diffrn_measurement_device_type 'Nonius KappaCCD'
_diffrn_measurement_method 'phi and omega scans'
_diffrn_orient_matrix_type 'by Nonius Collect from scalepack cell'
_diffrn_orient_matrix_UB_11 0.106354
_diffrn_orient_matrix_UB_12 -0.72826E-2
_diffrn_orient_matrix_UB_13 0.177021E-1
_diffrn_orient_matrix_UB_21 0.01301
_diffrn_orient_matrix_UB_22 -0.79969E-2
_diffrn_orient_matrix_UB_23 0.938926E-1
_diffrn_orient_matrix_UB_31 -0.169566E-1
_diffrn_orient_matrix_UB_32 -0.518136E-1
_diffrn_orient_matrix_UB_33 -0.169796E-1
_diffrn_radiation_monochromator graphite
_diffrn_radiation_probe x-ray
_diffrn_radiation_type MoK\a
_diffrn_radiation_wavelength 0.71073
_diffrn_reflns_av_unetI/netI 0.039
_diffrn_reflns_limit_h_max 11
_diffrn_reflns_limit_h_min -11
_diffrn_reflns_limit_k_max 22
_diffrn_reflns_limit_k_min -21
_diffrn_reflns_limit_l_max 12
_diffrn_reflns_limit_l_min -12
_diffrn_reflns_number 28888
_diffrn_reflns_theta_full 24.99
_diffrn_reflns_theta_max 24.99
_diffrn_reflns_theta_min 2.16
_diffrn_source 'Enraf Nonius FR590'
_exptl_absorpt_coefficient_mu 0.083
_exptl_absorpt_correction_type none
_exptl_crystal_colour colorless
_exptl_crystal_density_diffrn 1.265
_exptl_crystal_density_method 'not measured'
_exptl_crystal_description 'square plate'
_exptl_crystal_F_000 764
_exptl_crystal_size_max 0.21
_exptl_crystal_size_mid 0.19
_exptl_crystal_size_min 0.08
_refine_diff_density_max 0.148
_refine_diff_density_min -0.154
_refine_diff_density_rms 0.033
_refine_ls_extinction_method none
_refine_ls_goodness_of_fit_ref 1.039
_refine_ls_hydrogen_treatment mixed
_refine_ls_matrix_type full
_refine_ls_number_parameters 501
_refine_ls_number_reflns 6616
_refine_ls_number_restraints 1
_refine_ls_restrained_S_all 1.039
_refine_ls_R_factor_all 0.0486
_refine_ls_R_factor_gt 0.0352
_refine_ls_shift/su_max 0.001
_refine_ls_shift/su_mean 0
_refine_ls_structure_factor_coef Fsqd
_refine_ls_weighting_details 'w=1/[\s^2^(Fo^2^)+(0.0425P)^2^+0.0807P] where P=(Fo^2^+2Fc^2^)/3'
_refine_ls_weighting_scheme calc
_refine_ls_wR_factor_gt 0.0734
_refine_ls_wR_factor_ref 0.078
_reflns_number_gt 5611
_reflns_number_total 6616
_reflns_threshold_expression >2sigma(I)
_cod_data_source_file b902960e.txt
_cod_data_source_block Parquette1673
_cod_original_sg_symbol_H-M P21
_cod_database_code 7104498

loop_
_space_group_symop_operation_xyz
'x, y, z'
'-x, y+1/2, -z'

loop_
_atom_site_label
_atom_site_type_symbol
_atom_site_fract_x
_atom_site_fract_y
_atom_site_fract_z
_atom_site_U_iso_or_equiv
_atom_site_adp_type
_atom_site_occupancy
_atom_site_symmetry_multiplicity
_atom_site_calc_flag
_atom_site_refinement_flags
_atom_site_disorder_assembly
_atom_site_disorder_group
C1 C 0.2179(2) 0.67263(9) 0.35556(18) 0.0294(4) Uani 1 1 d . . .
C2 C 0.2058(2) 0.63060(9) 0.45647(18) 0.0357(5) Uani 1 1 d . . .
H2 H 0.2754 0.6337 0.5406 0.043 Uiso 1 1 calc R . .
C3 C 0.0903(2) 0.58427(10) 0.43164(19) 0.0400(5) Uani 1 1 d . . .
H3 H 0.0779 0.5558 0.4992 0.048 Uiso 1 1 calc R . .
C4 C -0.0067(2) 0.57982(10) 0.30750(19) 0.0374(5) Uani 1 1 d . . .
H4 H -0.0888 0.5495 0.2886 0.045 Uiso 1 1 calc R . .
C5 C 0.0185(2) 0.62074(9) 0.21061(18) 0.0311(4) Uani 1 1 d . . .
C6 C 0.3329(2) 0.72915(9) 0.38240(19) 0.0316(4) Uani 1 1 d . . .
C7 C 0.39465(19) 0.83602(9) 0.27979(17) 0.0272(4) Uani 1 1 d . . .
C8 C 0.5394(2) 0.84322(10) 0.35641(18) 0.0328(4) Uani 1 1 d . . .
H8 H 0.5875 0.805 0.4097 0.039 Uiso 1 1 calc R . .
C9 C 0.6136(2) 0.90539(11) 0.3555(2) 0.0384(5) Uani 1 1 d . . .
H9 H 0.7113 0.91 0.4101 0.046 Uiso 1 1 calc R . .
C10 C 0.5471(2) 0.96089(11) 0.2762(2) 0.0399(5) Uani 1 1 d . . .
H10 H 0.5988 1.0034 0.2757 0.048 Uiso 1 1 calc R . .
C11 C 0.4047(2) 0.95410(10) 0.19760(19) 0.0348(5) Uani 1 1 d . . .
H11 H 0.3592 0.9921 0.1422 0.042 Uiso 1 1 calc R . .
C12 C 0.32714(18) 0.89241(9) 0.19848(17) 0.0261(4) Uani 1 1 d . . .
C13 C 0.09986(19) 0.84156(9) 0.04484(17) 0.0260(4) Uani 1 1 d . . .
C14 C -0.06063(19) 0.85704(9) -0.02025(18) 0.0307(4) Uani 1 1 d . . .
H14 H -0.1186 0.8202 0.0071 0.037 Uiso 1 1 calc R . .
C15 C -0.1037(3) 0.85650(11) -0.1694(2) 0.0475(5) Uani 1 1 d . . .
H15A H -0.0287 0.833 -0.1985 0.057 Uiso 1 1 calc R . .
H15B H -0.1978 0.8323 -0.2091 0.057 Uiso 1 1 calc R . .
C16 C -0.1146(3) 0.93471(11) -0.2029(2) 0.0524(6) Uani 1 1 d . . .
H16A H -0.0179 0.9552 -0.1924 0.063 Uiso 1 1 calc R . .
H16B H -0.179 0.9429 -0.2928 0.063 Uiso 1 1 calc R . .
C17 C -0.1790(2) 0.96524(11) -0.1047(2) 0.0435(5) Uani 1 1 d . . .
H17A H -0.1617 1.0169 -0.0945 0.052 Uiso 1 1 calc R . .
H17B H -0.2846 0.9562 -0.1308 0.052 Uiso 1 1 calc R . .
C18 C -0.1842(2) 0.92580(11) 0.10758(19) 0.0371(5) Uani 1 1 d . . .
H18A H -0.2728 0.897 0.0701 0.045 Uiso 1 1 calc R . .
H18B H -0.2147 0.9745 0.1198 0.045 Uiso 1 1 calc R . .
C19 C -0.0980(2) 0.89566(11) 0.23708(19) 0.0376(5) Uani 1 1 d . . .
C20 C -0.0014(2) 0.93786(12) 0.3296(2) 0.0504(6) Uani 1 1 d . . .
H20 H 0.0112 0.9862 0.3115 0.06 Uiso 1 1 calc R . .
C21 C 0.0774(3) 0.90863(17) 0.4498(2) 0.0678(8) Uani 1 1 d . . .
H21 H 0.1438 0.9373 0.5135 0.081 Uiso 1 1 calc R . .
C22 C 0.0593(3) 0.83864(17) 0.4765(3) 0.0682(8) Uani 1 1 d . . .
H22 H 0.1139 0.8192 0.5581 0.082 Uiso 1 1 calc R . .
C23 C -0.0362(3) 0.79715(14) 0.3867(2) 0.0567(6) Uani 1 1 d . . .
H23 H -0.0491 0.749 0.4058 0.068 Uiso 1 1 calc R . .
C24 C -0.1141(2) 0.82520(12) 0.2680(2) 0.0439(5) Uani 1 1 d . . .
H24 H -0.1804 0.7959 0.2056 0.053 Uiso 1 1 calc R . .
C25 C -0.0771(2) 0.61208(10) 0.07146(18) 0.0330(4) Uani 1 1 d . . .
C26 C -0.10013(18) 0.65129(9) -0.15055(17) 0.0278(4) Uani 1 1 d . . .
C27 C -0.2457(2) 0.63555(10) -0.2117(2) 0.0389(5) Uani 1 1 d . . .
H27 H -0.3059 0.6248 -0.1607 0.047 Uiso 1 1 calc R . .
C28 C -0.3039(2) 0.63523(12) -0.3449(2) 0.0468(5) Uani 1 1 d . . .
H28 H -0.4033 0.6237 -0.3854 0.056 Uiso 1 1 calc R . .
C29 C -0.2177(2) 0.65159(13) -0.4190(2) 0.0488(5) Uani 1 1 d . . .
H29 H -0.2576 0.6517 -0.511 0.059 Uiso 1 1 calc R . .
C30 C -0.0735(2) 0.66778(10) -0.36021(18) 0.0374(5) Uani 1 1 d . . .
H30 H -0.0149 0.6793 -0.4122 0.045 Uiso 1 1 calc R . .
C31 C -0.01300(18) 0.66747(9) -0.22685(17) 0.0271(4) Uani 1 1 d . . .
C32 C 0.24160(18) 0.63850(9) -0.18389(16) 0.0260(4) Uani 1 1 d . . .
C33 C 0.39555(19) 0.65930(9) -0.10683(18) 0.0332(4) Uani 1 1 d . . .
H33 H 0.4643 0.6365 -0.146 0.04 Uiso 1 1 calc R . .
C34 C 0.4359(2) 0.63785(12) 0.0363(2) 0.0550(6) Uani 1 1 d . . .
H34A H 0.3503 0.6405 0.0663 0.066 Uiso 1 1 calc R . .
H34B H 0.4749 0.589 0.0495 0.066 Uiso 1 1 calc R . .
C35 C 0.5498(2) 0.69039(12) 0.1076(2) 0.0474(5) Uani 1 1 d . . .
H35A H 0.6463 0.6675 0.139 0.057 Uiso 1 1 calc R . .
H35B H 0.5268 0.7101 0.183 0.057 Uiso 1 1 calc R . .
C36 C 0.5482(2) 0.74815(11) 0.01097(19) 0.0430(5) Uani 1 1 d . . .
H36A H 0.5439 0.7953 0.0491 0.052 Uiso 1 1 calc R . .
H36B H 0.6366 0.7457 -0.0151 0.052 Uiso 1 1 calc R . .
C37 C 0.4273(2) 0.76406(9) -0.22296(18) 0.0340(4) Uani 1 1 d . . .
H37A H 0.3466 0.744 -0.2951 0.041 Uiso 1 1 calc R . .
H37B H 0.5191 0.7477 -0.2341 0.041 Uiso 1 1 calc R . .
C38 C 0.4210(2) 0.84390(10) -0.23393(18) 0.0315(4) Uani 1 1 d . . .
C39 C 0.3640(2) 0.88565(10) -0.1577(2) 0.0385(5) Uani 1 1 d . . .
H39 H 0.3315 0.8643 -0.0929 0.046 Uiso 1 1 calc R . .
C40 C 0.3541(2) 0.95853(11) -0.1752(2) 0.0437(5) Uani 1 1 d . . .
H40 H 0.3163 0.9869 -0.1216 0.052 Uiso 1 1 calc R . .
C41 C 0.3987(2) 0.98976(10) -0.2701(2) 0.0443(5) Uani 1 1 d . . .
H41 H 0.3904 1.0395 -0.2826 0.053 Uiso 1 1 calc R . .
C42 C 0.4557(2) 0.94862(10) -0.3473(2) 0.0432(5) Uani 1 1 d . . .
H42 H 0.4867 0.97 -0.4129 0.052 Uiso 1 1 calc R . .
C43 C 0.4671(2) 0.87629(10) -0.32800(19) 0.0364(5) Uani 1 1 d . . .
H43 H 0.5073 0.8482 -0.3803 0.044 Uiso 1 1 calc R . .
N1 N 0.12710(16) 0.66695(7) 0.23386(14) 0.0292(3) Uani 1 1 d . . .
N2 N 0.31478(17) 0.77437(8) 0.28252(15) 0.0293(4) Uani 1 1 d . . .
H1N2 H 0.246(2) 0.7631(10) 0.2107(19) 0.035 Uiso 1 1 d . . .
N3 N 0.17751(15) 0.89214(8) 0.12124(14) 0.0275(3) Uani 1 1 d . . .
H1N3 H 0.123(2) 0.9338(11) 0.1179(18) 0.043(6) Uiso 1 1 d . . .
N4 N -0.10121(16) 0.92730(8) 0.01629(15) 0.0326(4) Uani 1 1 d . . .
N5 N -0.03750(17) 0.65248(8) -0.01346(14) 0.0296(4) Uani 1 1 d . . .
H1N5 H 0.035(2) 0.6794(10) 0.0159(19) 0.036 Uiso 1 1 d . . .
N6 N 0.13784(16) 0.68176(8) -0.16862(15) 0.0267(3) Uani 1 1 d . . .
H1N6 H 0.167(2) 0.7198(11) -0.116(2) 0.042(6) Uiso 1 1 d . . .
N7 N 0.41839(15) 0.73579(8) -0.10106(14) 0.0304(4) Uani 1 1 d . . .
O1 O 0.42758(16) 0.73241(7) 0.48808(13) 0.0448(4) Uani 1 1 d . . .
O2 O 0.15053(13) 0.78328(6) 0.02734(11) 0.0304(3) Uani 1 1 d . . .
O3 O -0.17717(16) 0.56984(8) 0.04232(14) 0.0522(4) Uani 1 1 d . . .
O4 O 0.21450(14) 0.58511(6) -0.25140(12) 0.0344(3) Uani 1 1 d . . .

loop_
_atom_site_aniso_label
_atom_site_aniso_U_11
_atom_site_aniso_U_22
_atom_site_aniso_U_33
_atom_site_aniso_U_23
_atom_site_aniso_U_13
_atom_site_aniso_U_12
C1 0.0362(10) 0.0267(9) 0.0279(11) 0.0004(8) 0.0139(9) 0.0015(8)
C2 0.0477(12) 0.0324(11) 0.0276(11) 0.0030(8) 0.0128(9) 0.0004(9)
C3 0.0613(14) 0.0323(11) 0.0328(12) 0.0003(9) 0.0242(11) -0.0068(10)
C4 0.0470(13) 0.0313(11) 0.0391(12) -0.0028(9) 0.0211(11) -0.0109(9)
C5 0.0346(11) 0.0272(10) 0.0367(11) -0.0014(8) 0.0188(9) -0.0031(8)
C6 0.0351(11) 0.0306(10) 0.0281(11) 0.0008(9) 0.0088(10) 0.0035(8)
C7 0.0276(10) 0.0298(10) 0.0281(10) -0.0038(8) 0.0146(8) -0.0014(8)
C8 0.0256(11) 0.0369(11) 0.0354(11) -0.0004(8) 0.0092(9) 0.0012(8)
C9 0.0253(10) 0.0494(13) 0.0411(12) -0.0100(10) 0.0114(9) -0.0082(9)
C10 0.0376(12) 0.0382(11) 0.0464(13) -0.0039(10) 0.0170(11) -0.0126(10)
C11 0.0350(12) 0.0320(10) 0.0391(12) 0.0004(9) 0.0142(10) -0.0041(8)
C12 0.0243(10) 0.0274(9) 0.0297(10) -0.0035(8) 0.0131(8) -0.0009(8)
C13 0.0338(10) 0.0245(10) 0.0227(10) 0.0011(8) 0.0133(8) -0.0016(8)
C14 0.0293(10) 0.0279(10) 0.0329(11) -0.0015(8) 0.0072(9) -0.0022(8)
C15 0.0524(14) 0.0477(13) 0.0324(12) -0.0008(10) -0.0003(10) 0.0050(10)
C16 0.0608(15) 0.0507(14) 0.0421(13) 0.0135(11) 0.0117(12) 0.0053(11)
C17 0.0379(12) 0.0365(11) 0.0491(13) 0.0134(10) 0.0044(10) 0.0042(9)
C18 0.0252(10) 0.0387(11) 0.0444(12) -0.0038(10) 0.0070(9) 0.0025(9)
C19 0.0281(10) 0.0472(12) 0.0378(12) -0.0052(10) 0.0108(9) 0.0094(9)
C20 0.0380(13) 0.0578(14) 0.0506(15) -0.0198(12) 0.0077(11) 0.0071(11)
C21 0.0465(15) 0.098(2) 0.0503(17) -0.0323(15) 0.0039(13) 0.0083(14)
C22 0.0642(18) 0.089(2) 0.0451(15) 0.0061(15) 0.0096(14) 0.0369(16)
C23 0.0566(15) 0.0682(16) 0.0453(15) 0.0113(13) 0.0163(13) 0.0183(13)
C24 0.0371(12) 0.0524(14) 0.0413(13) 0.0020(10) 0.0114(10) 0.0069(10)
C25 0.0339(11) 0.0320(10) 0.0376(12) -0.0009(9) 0.0176(9) -0.0041(9)
C26 0.0265(10) 0.0246(9) 0.0320(11) 0.0002(8) 0.0090(8) 0.0036(7)
C27 0.0256(11) 0.0435(12) 0.0481(14) 0.0039(10) 0.0125(10) 0.0001(9)
C28 0.0260(10) 0.0596(14) 0.0454(14) 0.0042(11) -0.0015(10) -0.0014(10)
C29 0.0399(13) 0.0668(14) 0.0320(11) 0.0042(11) 0.0010(10) 0.0014(11)
C30 0.0352(11) 0.0466(12) 0.0306(11) 0.0004(9) 0.0109(9) 0.0001(9)
C31 0.0260(10) 0.0236(9) 0.0324(11) -0.0017(8) 0.0100(8) 0.0010(7)
C32 0.0299(10) 0.0252(10) 0.0256(10) 0.0041(8) 0.0127(8) 0.0006(8)
C33 0.0262(10) 0.0285(10) 0.0440(11) 0.0007(9) 0.0103(9) 0.0021(8)
C34 0.0454(13) 0.0515(14) 0.0525(15) 0.0189(11) -0.0061(11) -0.0047(11)
C35 0.0475(13) 0.0498(13) 0.0420(13) -0.0008(10) 0.0102(11) 0.0038(11)
C36 0.0340(11) 0.0473(13) 0.0438(12) -0.0033(10) 0.0070(10) -0.0063(10)
C37 0.0369(11) 0.0313(10) 0.0381(11) -0.0058(9) 0.0180(9) -0.0023(8)
C38 0.0253(10) 0.0328(10) 0.0361(11) -0.0064(8) 0.0097(9) -0.0031(8)
C39 0.0353(11) 0.0410(12) 0.0411(12) -0.0039(9) 0.0151(10) 0.0010(9)
C40 0.0423(13) 0.0379(12) 0.0457(13) -0.0111(10) 0.0069(11) 0.0070(10)
C41 0.0446(13) 0.0286(11) 0.0494(14) -0.0021(10) 0.0010(11) 0.0003(9)
C42 0.0448(13) 0.0365(13) 0.0451(13) 0.0013(10) 0.0102(11) -0.0052(9)
C43 0.0347(11) 0.0356(11) 0.0401(12) -0.0057(9) 0.0136(10) -0.0039(9)
N1 0.0315(8) 0.0266(8) 0.0315(9) 0.0017(7) 0.0126(7) 0.0006(7)
N2 0.0286(9) 0.0303(9) 0.0267(9) 0.0026(7) 0.0055(7) -0.0038(7)
N3 0.0266(8) 0.0230(8) 0.0328(9) -0.0010(7) 0.0093(7) 0.0010(7)
N4 0.0295(8) 0.0274(8) 0.0378(9) 0.0014(7) 0.0066(7) 0.0020(7)
N5 0.0263(8) 0.0325(9) 0.0309(9) -0.0014(7) 0.0105(7) -0.0076(7)
N6 0.0255(8) 0.0266(9) 0.0295(9) -0.0054(7) 0.0111(7) -0.0018(7)
N7 0.0273(8) 0.0300(9) 0.0342(9) -0.0031(7) 0.0103(7) -0.0039(7)
O1 0.0492(9) 0.0428(8) 0.0325(8) 0.0055(7) -0.0007(7) -0.0056(7)
O2 0.0370(7) 0.0271(7) 0.0283(7) -0.0036(5) 0.0122(6) 0.0028(6)
O3 0.0542(10) 0.0592(10) 0.0422(9) 0.0015(7) 0.0143(7) -0.0315(8)
O4 0.0349(7) 0.0268(7) 0.0403(8) -0.0059(6) 0.0106(6) 0.0023(6)

loop_
_atom_type_symbol
_atom_type_description
_atom_type_scat_dispersion_real
_atom_type_scat_dispersion_imag
_atom_type_scat_source
C C 0.0033 0.0016 'International Tables Vol C Tables 4.2.6.8 and 6.1.1.4'
H H 0 0 'International Tables Vol C Tables 4.2.6.8 and 6.1.1.4'
N N 0.0061 0.0033 'International Tables Vol C Tables 4.2.6.8 and 6.1.1.4'
O O 0.0106 0.006 'International Tables Vol C Tables 4.2.6.8 and 6.1.1.4'

loop_
_geom_angle_atom_site_label_1
_geom_angle_atom_site_label_2
_geom_angle_atom_site_label_3
_geom_angle
_geom_angle_site_symmetry_1
_geom_angle_site_symmetry_3
_geom_angle_publ_flag
N1 C1 C2 122.59(16) . . ?
N1 C1 C6 117.47(15) . . ?
C2 C1 C6 119.90(17) . . ?
C3 C2 C1 118.56(18) . . ?
C3 C2 H2 120.7 . . ?
C1 C2 H2 120.7 . . ?
C4 C3 C2 119.19(17) . . ?
C4 C3 H3 120.4 . . ?
C2 C3 H3 120.4 . . ?
C3 C4 C5 118.42(17) . . ?
C3 C4 H4 120.8 . . ?
C5 C4 H4 120.8 . . ?
N1 C5 C4 122.93(18) . . ?
N1 C5 C25 117.20(15) . . ?
C4 C5 C25 119.84(16) . . ?
O1 C6 N2 126.12(18) . . ?
O1 C6 C1 120.44(16) . . ?
N2 C6 C1 113.39(17) . . ?
C8 C7 C12 118.71(16) . . ?
C8 C7 N2 121.85(16) . . ?
C12 C7 N2 119.44(16) . . ?
C9 C8 C7 120.61(18) . . ?
C9 C8 H8 119.7 . . ?
C7 C8 H8 119.7 . . ?
C10 C9 C8 120.66(19) . . ?
C10 C9 H9 119.7 . . ?
C8 C9 H9 119.7 . . ?
C9 C10 C11 119.50(18) . . ?
C9 C10 H10 120.2 . . ?
C11 C10 H10 120.2 . . ?
C10 C11 C12 120.84(18) . . ?
C10 C11 H11 119.6 . . ?
C12 C11 H11 119.6 . . ?
C11 C12 C7 119.65(16) . . ?
C11 C12 N3 116.90(15) . . ?
C7 C12 N3 123.32(15) . . ?
O2 C13 N3 123.83(17) . . ?
O2 C13 C14 119.76(15) . . ?
N3 C13 C14 116.38(15) . . ?
N4 C14 C13 111.80(14) . . ?
N4 C14 C15 106.53(15) . . ?
C13 C14 C15 112.29(15) . . ?
N4 C14 H14 108.7 . . ?
C13 C14 H14 108.7 . . ?
C15 C14 H14 108.7 . . ?
C16 C15 C14 102.77(17) . . ?
C16 C15 H15A 111.2 . . ?
C14 C15 H15A 111.2 . . ?
C16 C15 H15B 111.2 . . ?
C14 C15 H15B 111.2 . . ?
H15A C15 H15B 109.1 . . ?
C17 C16 C15 102.33(18) . . ?
C17 C16 H16A 111.3 . . ?
C15 C16 H16A 111.3 . . ?
C17 C16 H16B 111.3 . . ?
C15 C16 H16B 111.3 . . ?
H16A C16 H16B 109.2 . . ?
N4 C17 C16 103.56(16) . . ?
N4 C17 H17A 111 . . ?
C16 C17 H17A 111 . . ?
N4 C17 H17B 111 . . ?
C16 C17 H17B 111 . . ?
H17A C17 H17B 109 . . ?
N4 C18 C19 112.34(15) . . ?
N4 C18 H18A 109.1 . . ?
C19 C18 H18A 109.1 . . ?
N4 C18 H18B 109.1 . . ?
C19 C18 H18B 109.1 . . ?
H18A C18 H18B 107.9 . . ?
C20 C19 C24 118.4(2) . . ?
C20 C19 C18 120.4(2) . . ?
C24 C19 C18 121.11(18) . . ?
C19 C20 C21 119.4(2) . . ?
C19 C20 H20 120.3 . . ?
C21 C20 H20 120.3 . . ?
C22 C21 C20 120.4(2) . . ?
C22 C21 H21 119.8 . . ?
C20 C21 H21 119.8 . . ?
C23 C22 C21 120.4(2) . . ?
C23 C22 H22 119.8 . . ?
C21 C22 H22 119.8 . . ?
C22 C23 C24 119.7(3) . . ?
C22 C23 H23 120.2 . . ?
C24 C23 H23 120.2 . . ?
C23 C24 C19 121.6(2) . . ?
C23 C24 H24 119.2 . . ?
C19 C24 H24 119.2 . . ?
O3 C25 N5 124.98(18) . . ?
O3 C25 C5 120.97(16) . . ?
N5 C25 C5 114.01(16) . . ?
C27 C26 C31 118.84(16) . . ?
C27 C26 N5 122.23(16) . . ?
C31 C26 N5 118.92(15) . . ?
C28 C27 C26 121.04(18) . . ?
C28 C27 H27 119.5 . . ?
C26 C27 H27 119.5 . . ?
C29 C28 C27 119.70(19) . . ?
C29 C28 H28 120.2 . . ?
C27 C28 H28 120.2 . . ?
C28 C29 C30 120.09(19) . . ?
C28 C29 H29 120 . . ?
C30 C29 H29 120 . . ?
C29 C30 C31 120.95(18) . . ?
C29 C30 H30 119.5 . . ?
C31 C30 H30 119.5 . . ?
C30 C31 C26 119.36(16) . . ?
C30 C31 N6 119.78(15) . . ?
C26 C31 N6 120.83(15) . . ?
O4 C32 N6 123.14(16) . . ?
O4 C32 C33 121.93(16) . . ?
N6 C32 C33 114.90(16) . . ?
N7 C33 C32 112.97(14) . . ?
N7 C33 C34 103.43(15) . . ?
C32 C33 C34 112.21(15) . . ?
N7 C33 H33 109.4 . . ?
C32 C33 H33 109.4 . . ?
C34 C33 H33 109.4 . . ?
C35 C34 C33 104.77(17) . . ?
C35 C34 H34A 110.8 . . ?
C33 C34 H34A 110.8 . . ?
C35 C34 H34B 110.8 . . ?
C33 C34 H34B 110.8 . . ?
H34A C34 H34B 108.9 . . ?
C34 C35 C36 106.07(17) . . ?
C34 C35 H35A 110.5 . . ?
C36 C35 H35A 110.5 . . ?
C34 C35 H35B 110.5 . . ?
C36 C35 H35B 110.5 . . ?
H35A C35 H35B 108.7 . . ?
N7 C36 C35 106.04(16) . . ?
N7 C36 H36A 110.5 . . ?
C35 C36 H36A 110.5 . . ?
N7 C36 H36B 110.5 . . ?
C35 C36 H36B 110.5 . . ?
H36A C36 H36B 108.7 . . ?
N7 C37 C38 115.11(15) . . ?
N7 C37 H37A 108.5 . . ?
C38 C37 H37A 108.5 . . ?
N7 C37 H37B 108.5 . . ?
C38 C37 H37B 108.5 . . ?
H37A C37 H37B 107.5 . . ?
C39 C38 C43 118.65(18) . . ?
C39 C38 C37 122.30(17) . . ?
C43 C38 C37 118.97(16) . . ?
C38 C39 C40 120.4(2) . . ?
C38 C39 H39 119.8 . . ?
C40 C39 H39 119.8 . . ?
C41 C40 C39 120.26(19) . . ?
C41 C40 H40 119.9 . . ?
C39 C40 H40 119.9 . . ?
C40 C41 C42 119.99(18) . . ?
C40 C41 H41 120 . . ?
C42 C41 H41 120 . . ?
C43 C42 C41 119.4(2) . . ?
C43 C42 H42 120.3 . . ?
C41 C42 H42 120.3 . . ?
C42 C43 C38 121.32(19) . . ?
C42 C43 H43 119.3 . . ?
C38 C43 H43 119.3 . . ?
C5 N1 C1 118.12(14) . . ?
C6 N2 C7 127.76(17) . . ?
C6 N2 H1N2 115.3(13) . . ?
C7 N2 H1N2 116.9(13) . . ?
C13 N3 C12 129.56(15) . . ?
C13 N3 H1N3 112.1(12) . . ?
C12 N3 H1N3 118.3(12) . . ?
C18 N4 C17 112.15(15) . . ?
C18 N4 C14 114.73(14) . . ?
C17 N4 C14 107.54(15) . . ?
C25 N5 C26 126.28(16) . . ?
C25 N5 H1N5 118.1(13) . . ?
C26 N5 H1N5 115.5(13) . . ?
C32 N6 C31 122.35(15) . . ?
C32 N6 H1N6 117.6(13) . . ?
C31 N6 H1N6 120.0(13) . . ?
C37 N7 C33 112.09(14) . . ?
C37 N7 C36 114.24(14) . . ?
C33 N7 C36 105.79(14) . . ?

loop_
_geom_bond_atom_site_label_1
_geom_bond_atom_site_label_2
_geom_bond_distance
_geom_bond_site_symmetry_2
_geom_bond_publ_flag
C1 N1 1.339(2) . ?
C1 C2 1.391(3) . ?
C1 C6 1.506(3) . ?
C2 C3 1.381(3) . ?
C2 H2 0.95 . ?
C3 C4 1.380(3) . ?
C3 H3 0.95 . ?
C4 C5 1.392(3) . ?
C4 H4 0.95 . ?
C5 N1 1.331(2) . ?
C5 C25 1.510(3) . ?
C6 O1 1.222(2) . ?
C6 N2 1.349(2) . ?
C7 C8 1.394(3) . ?
C7 C12 1.406(3) . ?
C7 N2 1.406(2) . ?
C8 C9 1.380(3) . ?
C8 H8 0.95 . ?
C9 C10 1.380(3) . ?
C9 H9 0.95 . ?
C10 C11 1.380(3) . ?
C10 H10 0.95 . ?
C11 C12 1.391(2) . ?
C11 H11 0.95 . ?
C12 N3 1.428(2) . ?
C13 O2 1.246(2) . ?
C13 N3 1.331(2) . ?
C13 C14 1.522(3) . ?
C14 N4 1.476(2) . ?
C14 C15 1.541(3) . ?
C14 H14 1 . ?
C15 C16 1.517(3) . ?
C15 H15A 0.99 . ?
C15 H15B 0.99 . ?
C16 C17 1.517(3) . ?
C16 H16A 0.99 . ?
C16 H16B 0.99 . ?
C17 N4 1.476(2) . ?
C17 H17A 0.99 . ?
C17 H17B 0.99 . ?
C18 N4 1.469(2) . ?
C18 C19 1.501(3) . ?
C18 H18A 0.99 . ?
C18 H18B 0.99 . ?
C19 C20 1.387(3) . ?
C19 C24 1.394(3) . ?
C20 C21 1.400(4) . ?
C20 H20 0.95 . ?
C21 C22 1.377(4) . ?
C21 H21 0.95 . ?
C22 C23 1.360(4) . ?
C22 H22 0.95 . ?
C23 C24 1.376(3) . ?
C23 H23 0.95 . ?
C24 H24 0.95 . ?
C25 O3 1.220(2) . ?
C25 N5 1.347(2) . ?
C26 C27 1.390(3) . ?
C26 C31 1.399(2) . ?
C26 N5 1.419(2) . ?
C27 C28 1.376(3) . ?
C27 H27 0.95 . ?
C28 C29 1.374(3) . ?
C28 H28 0.95 . ?
C29 C30 1.377(3) . ?
C29 H29 0.95 . ?
C30 C31 1.380(3) . ?
C30 H30 0.95 . ?
C31 N6 1.426(2) . ?
C32 O4 1.226(2) . ?
C32 N6 1.351(2) . ?
C32 C33 1.515(3) . ?
C33 N7 1.460(2) . ?
C33 C34 1.533(3) . ?
C33 H33 1 . ?
C34 C35 1.504(3) . ?
C34 H34A 0.99 . ?
C34 H34B 0.99 . ?
C35 C36 1.512(3) . ?
C35 H35A 0.99 . ?
C35 H35B 0.99 . ?
C36 N7 1.465(2) . ?
C36 H36A 0.99 . ?
C36 H36B 0.99 . ?
C37 N7 1.459(2) . ?
C37 C38 1.513(3) . ?
C37 H37A 0.99 . ?
C37 H37B 0.99 . ?
C38 C39 1.385(3) . ?
C38 C43 1.386(3) . ?
C39 C40 1.389(3) . ?
C39 H39 0.95 . ?
C40 C41 1.375(3) . ?
C40 H40 0.95 . ?
C41 C42 1.385(3) . ?
C41 H41 0.95 . ?
C42 C43 1.382(3) . ?
C42 H42 0.95 . ?
C43 H43 0.95 . ?
N2 H1N2 0.88(2) . ?
N3 H1N3 0.94(2) . ?
N5 H1N5 0.85(2) . ?
N6 H1N6 0.90(2) . ?

loop_
_geom_hbond_atom_site_label_D
_geom_hbond_atom_site_label_H
_geom_hbond_atom_site_label_A
_geom_hbond_distance_DH
_geom_hbond_distance_HA
_geom_hbond_distance_DA
_geom_hbond_angle_DHA
_geom_hbond_site_symmetry_A
N2 H1N2 O2 0.88(2) 1.95(2) 2.7275(19) 147.2(18) .
N2 H1N2 N1 0.88(2) 2.210(19) 2.667(2) 112.1(15) .
N3 H1N3 N4 0.94(2) 2.11(2) 2.667(2) 116.5(15) .
N5 H1N5 O2 0.85(2) 2.24(2) 3.022(2) 152.8(17) .
N6 H1N6 O2 0.90(2) 2.02(2) 2.8415(19) 150.9(18) .

loop_
_geom_torsion_atom_site_label_1
_geom_torsion_atom_site_label_2
_geom_torsion_atom_site_label_3
_geom_torsion_atom_site_label_4
_geom_torsion
_geom_torsion_site_symmetry_1
_geom_torsion_site_symmetry_2
_geom_torsion_site_symmetry_3
_geom_torsion_site_symmetry_4
_geom_torsion_publ_flag
N1 C1 C2 C3 -4.1(3) . . . . ?
C6 C1 C2 C3 173.41(17) . . . . ?
C1 C2 C3 C4 1.7(3) . . . . ?
C2 C3 C4 C5 2.1(3) . . . . ?
C3 C4 C5 N1 -4.1(3) . . . . ?
C3 C4 C5 C25 174.17(17) . . . . ?
N1 C1 C6 O1 -172.71(17) . . . . ?
C2 C1 C6 O1 9.7(3) . . . . ?
N1 C1 C6 N2 9.7(2) . . . . ?
C2 C1 C6 N2 -167.91(17) . . . . ?
C12 C7 C8 C9 2.1(3) . . . . ?
N2 C7 C8 C9 -177.46(16) . . . . ?
C7 C8 C9 C10 -1.8(3) . . . . ?
C8 C9 C10 C11 0.3(3) . . . . ?
C9 C10 C11 C12 0.8(3) . . . . ?
C10 C11 C12 C7 -0.4(3) . . . . ?
C10 C11 C12 N3 175.47(16) . . . . ?
C8 C7 C12 C11 -1.0(2) . . . . ?
N2 C7 C12 C11 178.57(15) . . . . ?
C8 C7 C12 N3 -176.61(15) . . . . ?
N2 C7 C12 N3 2.9(2) . . . . ?
O2 C13 C14 N4 177.64(15) . . . . ?
N3 C13 C14 N4 -0.7(2) . . . . ?
O2 C13 C14 C15 -62.7(2) . . . . ?
N3 C13 C14 C15 118.98(17) . . . . ?
N4 C14 C15 C16 20.1(2) . . . . ?
C13 C14 C15 C16 -102.60(19) . . . . ?
C14 C15 C16 C17 -37.2(2) . . . . ?
C15 C16 C17 N4 41.3(2) . . . . ?
N4 C18 C19 C20 82.4(2) . . . . ?
N4 C18 C19 C24 -98.3(2) . . . . ?
C24 C19 C20 C21 0.5(3) . . . . ?
C18 C19 C20 C21 179.81(18) . . . . ?
C19 C20 C21 C22 -0.1(3) . . . . ?
C20 C21 C22 C23 -0.5(4) . . . . ?
C21 C22 C23 C24 0.7(4) . . . . ?
C22 C23 C24 C19 -0.2(3) . . . . ?
C20 C19 C24 C23 -0.4(3) . . . . ?
C18 C19 C24 C23 -179.66(19) . . . . ?
N1 C5 C25 O3 178.73(18) . . . . ?
C4 C5 C25 O3 0.4(3) . . . . ?
N1 C5 C25 N5 1.1(2) . . . . ?
C4 C5 C25 N5 -177.28(17) . . . . ?
C31 C26 C27 C28 0.5(3) . . . . ?
N5 C26 C27 C28 179.56(17) . . . . ?
C26 C27 C28 C29 -0.9(3) . . . . ?
C27 C28 C29 C30 0.4(3) . . . . ?
C28 C29 C30 C31 0.4(3) . . . . ?
C29 C30 C31 C26 -0.8(3) . . . . ?
C29 C30 C31 N6 177.58(18) . . . . ?
C27 C26 C31 C30 0.4(2) . . . . ?
N5 C26 C31 C30 -178.78(15) . . . . ?
C27 C26 C31 N6 -178.00(16) . . . . ?
N5 C26 C31 N6 2.9(2) . . . . ?
O4 C32 C33 N7 144.25(16) . . . . ?
N6 C32 C33 N7 -37.9(2) . . . . ?
O4 C32 C33 C34 -99.3(2) . . . . ?
N6 C32 C33 C34 78.5(2) . . . . ?
N7 C33 C34 C35 -30.4(2) . . . . ?
C32 C33 C34 C35 -152.47(17) . . . . ?
C33 C34 C35 C36 11.7(2) . . . . ?
C34 C35 C36 N7 11.1(2) . . . . ?
N7 C37 C38 C39 -20.6(3) . . . . ?
N7 C37 C38 C43 162.77(17) . . . . ?
C43 C38 C39 C40 -0.3(3) . . . . ?
C37 C38 C39 C40 -176.92(19) . . . . ?
C38 C39 C40 C41 1.1(3) . . . . ?
C39 C40 C41 C42 -0.9(3) . . . . ?
C40 C41 C42 C43 0.0(3) . . . . ?
C41 C42 C43 C38 0.8(3) . . . . ?
C39 C38 C43 C42 -0.6(3) . . . . ?
C37 C38 C43 C42 176.11(18) . . . . ?
C4 C5 N1 C1 1.8(2) . . . . ?
C25 C5 N1 C1 -176.44(15) . . . . ?
C2 C1 N1 C5 2.3(2) . . . . ?
C6 C1 N1 C5 -175.24(15) . . . . ?
O1 C6 N2 C7 -3.4(3) . . . . ?
C1 C6 N2 C7 174.06(15) . . . . ?
C8 C7 N2 C6 29.0(3) . . . . ?
C12 C7 N2 C6 -150.58(17) . . . . ?
O2 C13 N3 C12 -0.9(3) . . . . ?
C14 C13 N3 C12 177.37(15) . . . . ?
C11 C12 N3 C13 137.86(18) . . . . ?
C7 C12 N3 C13 -46.4(3) . . . . ?
C19 C18 N4 C17 -172.61(16) . . . . ?
C19 C18 N4 C14 64.3(2) . . . . ?
C16 C17 N4 C18 -156.12(17) . . . . ?
C16 C17 N4 C14 -29.1(2) . . . . ?
C13 C14 N4 C18 -105.96(17) . . . . ?
C15 C14 N4 C18 131.03(17) . . . . ?
C13 C14 N4 C17 128.52(16) . . . . ?
C15 C14 N4 C17 5.52(19) . . . . ?
O3 C25 N5 C26 -2.7(3) . . . . ?
C5 C25 N5 C26 174.85(15) . . . . ?
C27 C26 N5 C25 31.5(3) . . . . ?
C31 C26 N5 C25 -149.38(17) . . . . ?
O4 C32 N6 C31 2.1(2) . . . . ?
C33 C32 N6 C31 -175.65(15) . . . . ?
C30 C31 N6 C32 -65.0(2) . . . . ?
C26 C31 N6 C32 113.33(18) . . . . ?
C38 C37 N7 C33 168.44(15) . . . . ?
C38 C37 N7 C36 -71.2(2) . . . . ?
C32 C33 N7 C37 -75.24(19) . . . . ?
C34 C33 N7 C37 163.21(15) . . . . ?
C32 C33 N7 C36 159.64(15) . . . . ?
C34 C33 N7 C36 38.09(18) . . . . ?
C35 C36 N7 C37 -154.85(16) . . . . ?
C35 C36 N7 C33 -31.07(19) . . . . ?
